data_4324075
loop_
_publ_author_name
'Dapeng Zhao'
'Bo Gao'
'Wei Gao'
'Xuyang Luo'
'Duihai Tang'
'Ying Mu'
'Ling Ye'

_publ_section_title
;
 New Titanium Complexes with Symmetric or Asymmetric
 cis-9,10-Dihydrophenanthrenediamide Ligands Formed through Sequential
 Intramolecular C-C Bond-Forming Reactions
;
_journal_name_full 'Inorganic Chemistry'
_journal_page_first 30
_journal_page_last 36
_journal_paper_doi 10.1021/ic1008768
_journal_volume 50
_journal_year 2011
_chemical_formula_sum 'C44 H58 N2 O2 Ti'
_chemical_formula_weight 694.82
_chemical_name_systematic
; 
 ? 
;
_space_group_IT_number 14
_symmetry_cell_setting monoclinic
_symmetry_space_group_name_Hall '-P 2yn'
_symmetry_space_group_name_H-M 'P 1 21/n 1'
_atom_sites_solution_hydrogens geom
_atom_sites_solution_primary direct
_atom_sites_solution_secondary difmap
_audit_creation_method SHELXL-97
_cell_angle_alpha 90.00
_cell_angle_beta 116.54(3)
_cell_angle_gamma 90.00
_cell_formula_units_Z 4
_cell_length_a 19.693(4)
_cell_length_b 10.332(2)
_cell_length_c 21.767(4)
_cell_measurement_temperature 293(2)
_cell_volume 3962.2(17)
_computing_cell_refinement 'Bruker FRAMBO'
_computing_data_collection 'Bruker FRAMBO'
_computing_data_reduction 'Bruker SHELXTL'
_computing_molecular_graphics 'Bruker SHELXTL'
_computing_publication_material 'Bruker SHELXTL'
_computing_structure_refinement 'SHELXL-97 (Sheldrick, 1997)'
_computing_structure_solution 'SHELXS-97 (Sheldrick, 1990)'
_diffrn_ambient_temperature 293(2)
_diffrn_measured_fraction_theta_full 0.997
_diffrn_measured_fraction_theta_max 0.997
_diffrn_measurement_device_type 'multiwire proportional'
_diffrn_measurement_method 'phi and omega scans'
_diffrn_radiation_monochromator graphite
_diffrn_radiation_source 'fine-focus sealed tube'
_diffrn_radiation_type MoK\a
_diffrn_radiation_wavelength 0.71073
_diffrn_reflns_av_R_equivalents 0.1190
_diffrn_reflns_av_sigmaI/netI 0.1015
_diffrn_reflns_limit_h_max 23
_diffrn_reflns_limit_h_min -23
_diffrn_reflns_limit_k_max 12
_diffrn_reflns_limit_k_min -10
_diffrn_reflns_limit_l_max 25
_diffrn_reflns_limit_l_min -25
_diffrn_reflns_number 29460
_diffrn_reflns_theta_full 25.00
_diffrn_reflns_theta_max 25.00
_diffrn_reflns_theta_min 3.04
_diffrn_standards_decay_% none
_diffrn_standards_number 2
_exptl_absorpt_coefficient_mu 0.253
_exptl_absorpt_correction_type none
_exptl_crystal_colour red
_exptl_crystal_density_diffrn 1.165
_exptl_crystal_density_method 'not measured'
_exptl_crystal_description block
_exptl_crystal_F_000 1496
_exptl_crystal_size_max 0.397
_exptl_crystal_size_mid 0.339
_exptl_crystal_size_min 0.127
_refine_diff_density_max 0.413
_refine_diff_density_min -0.362
_refine_diff_density_rms 0.058
_refine_ls_extinction_coef 0.0033(6)
_refine_ls_extinction_expression Fc^*^=kFc[1+0.001xFc^2^\l^3^/sin(2\q)]^-1/4^
_refine_ls_extinction_method SHELXL
_refine_ls_goodness_of_fit_ref 1.029
_refine_ls_hydrogen_treatment constr
_refine_ls_matrix_type full
_refine_ls_number_parameters 455
_refine_ls_number_reflns 6966
_refine_ls_number_restraints 0
_refine_ls_restrained_S_all 1.029
_refine_ls_R_factor_all 0.1213
_refine_ls_R_factor_gt 0.0603
_refine_ls_shift/su_max 0.001
_refine_ls_shift/su_mean 0.000
_refine_ls_structure_factor_coef Fsqd
_refine_ls_weighting_details 'calc w=1/[\s^2^(Fo^2^)+(0.0582P)^2^+0.8691P] where P=(Fo^2^+2Fc^2^)/3'
_refine_ls_weighting_scheme calc
_refine_ls_wR_factor_gt 0.1259
_refine_ls_wR_factor_ref 0.1510
_reflns_number_gt 4097
_reflns_number_total 6966
_reflns_threshold_expression >2sigma(I)
_cod_data_source_file ic1008768_si_001_1.cif
_cod_data_source_block 2a
_cod_original_cell_volume 3962.3(14)
_cod_database_code 4324075

loop_
_symmetry_equiv_pos_as_xyz
'x, y, z'
'-x+1/2, y+1/2, -z+1/2'
'-x, -y, -z'
'x-1/2, -y-1/2, z-1/2'

loop_
_atom_site_label
_atom_site_type_symbol
_atom_site_fract_x
_atom_site_fract_y
_atom_site_fract_z
_atom_site_U_iso_or_equiv
_atom_site_adp_type
_atom_site_occupancy
_atom_site_symmetry_multiplicity
_atom_site_calc_flag
_atom_site_refinement_flags
_atom_site_disorder_assembly
_atom_site_disorder_group
N1 N 0.59749(16) 0.6859(3) 0.78594(12) 0.0252(6) Uani 1 1 d . . .
N2 N 0.44829(16) 0.6957(3) 0.74147(13) 0.0255(6) Uani 1 1 d . . .
O1 O 0.51542(15) 0.9459(2) 0.71362(12) 0.0373(6) Uani 1 1 d . . .
O2 O 0.54091(15) 0.8968(2) 0.85313(11) 0.0362(6) Uani 1 1 d . . .
Ti Ti 0.52688(4) 0.82171(6) 0.77467(3) 0.02738(19) Uani 1 1 d . . .
C1 C 0.5454(2) 0.6229(3) 0.66187(15) 0.0267(8) Uani 1 1 d . . .
C2 C 0.6031(2) 0.6887(3) 0.65569(17) 0.0340(9) Uani 1 1 d . . .
H2 H 0.6470 0.7096 0.6950 0.041 Uiso 1 1 calc R . .
C3 C 0.5969(3) 0.7244(4) 0.59188(19) 0.0435(10) Uani 1 1 d . . .
H3 H 0.6365 0.7677 0.5885 0.052 Uiso 1 1 calc R . .
C4 C 0.5315(2) 0.6951(4) 0.53349(18) 0.0410(10) Uani 1 1 d . . .
H4 H 0.5261 0.7214 0.4907 0.049 Uiso 1 1 calc R . .
C6 C 0.4807(2) 0.5875(3) 0.60260(16) 0.0313(9) Uani 1 1 d . . .
C7 C 0.4224(2) 0.5062(3) 0.60767(17) 0.0309(8) Uani 1 1 d . . .
C8 C 0.3683(2) 0.4377(4) 0.55139(19) 0.0437(10) Uani 1 1 d . . .
H8 H 0.3692 0.4434 0.5091 0.052 Uiso 1 1 calc R . .
C9 C 0.3143(3) 0.3629(4) 0.5572(2) 0.0533(12) Uani 1 1 d . . .
H9 H 0.2788 0.3193 0.5190 0.064 Uiso 1 1 calc R . .
C10 C 0.3121(3) 0.3515(4) 0.6196(2) 0.0532(12) Uani 1 1 d . . .
H10 H 0.2756 0.3002 0.6237 0.064 Uiso 1 1 calc R . .
C11 C 0.3652(2) 0.4175(4) 0.67580(19) 0.0411(10) Uani 1 1 d . . .
H11 H 0.3638 0.4107 0.7178 0.049 Uiso 1 1 calc R . .
C12 C 0.4203(2) 0.4936(3) 0.67078(17) 0.0301(8) Uani 1 1 d . . .
C5 C 0.4745(2) 0.6271(4) 0.53879(17) 0.0380(10) Uani 1 1 d . . .
H5 H 0.4308 0.6070 0.4992 0.046 Uiso 1 1 calc R . .
C13 C 0.5538(2) 0.5867(3) 0.73304(15) 0.0248(8) Uani 1 1 d . . .
H13 H 0.5820 0.5050 0.7466 0.030 Uiso 1 1 calc R . .
C14 C 0.4765(2) 0.5657(3) 0.73289(16) 0.0268(8) Uani 1 1 d . . .
H14 H 0.4852 0.5140 0.7735 0.032 Uiso 1 1 calc R . .
C15 C 0.3775(2) 0.6958(3) 0.74403(17) 0.0301(8) Uani 1 1 d . . .
C16 C 0.3725(2) 0.6549(3) 0.80387(18) 0.0357(9) Uani 1 1 d . . .
C17 C 0.3022(3) 0.6529(4) 0.8029(2) 0.0534(12) Uani 1 1 d . . .
H17 H 0.2983 0.6255 0.8419 0.064 Uiso 1 1 calc R . .
C18 C 0.2376(3) 0.6899(5) 0.7462(2) 0.0625(13) Uani 1 1 d . . .
H18 H 0.1907 0.6865 0.7468 0.075 Uiso 1 1 calc R . .
C19 C 0.2429(3) 0.7322(5) 0.6886(2) 0.0573(12) Uani 1 1 d . . .
H19 H 0.1993 0.7591 0.6506 0.069 Uiso 1 1 calc R . .
C20 C 0.3121(2) 0.7354(4) 0.68632(19) 0.0398(10) Uani 1 1 d . . .
C21 C 0.4418(2) 0.6163(4) 0.86871(17) 0.0403(10) Uani 1 1 d . . .
H21 H 0.4865 0.6268 0.8605 0.048 Uiso 1 1 calc R . .
C22 C 0.4516(3) 0.7045(4) 0.9290(2) 0.0636(14) Uani 1 1 d . . .
H22A H 0.4521 0.7933 0.9163 0.095 Uiso 1 1 calc R . .
H22B H 0.4986 0.6844 0.9682 0.095 Uiso 1 1 calc R . .
H22C H 0.4102 0.6908 0.9403 0.095 Uiso 1 1 calc R . .
C23 C 0.4379(3) 0.4747(4) 0.8876(2) 0.0528(12) Uani 1 1 d . . .
H23A H 0.3937 0.4619 0.8948 0.079 Uiso 1 1 calc R . .
H23B H 0.4825 0.4537 0.9288 0.079 Uiso 1 1 calc R . .
H23C H 0.4350 0.4199 0.8509 0.079 Uiso 1 1 calc R . .
C24 C 0.3047(3) 0.9355(4) 0.6201(2) 0.0510(11) Uani 1 1 d . . .
H24A H 0.2554 0.9554 0.6164 0.077 Uiso 1 1 calc R . .
H24B H 0.3090 0.9694 0.5808 0.077 Uiso 1 1 calc R . .
H24C H 0.3430 0.9738 0.6611 0.077 Uiso 1 1 calc R . .
C25 C 0.3156(2) 0.7888(4) 0.62300(18) 0.0418(10) Uani 1 1 d . . .
H25 H 0.3664 0.7712 0.6272 0.050 Uiso 1 1 calc R . .
C26 C 0.2581(3) 0.7255(4) 0.5570(2) 0.0591(13) Uani 1 1 d . . .
H26A H 0.2643 0.6333 0.5607 0.089 Uiso 1 1 calc R . .
H26B H 0.2660 0.7559 0.5190 0.089 Uiso 1 1 calc R . .
H26C H 0.2076 0.7475 0.5496 0.089 Uiso 1 1 calc R . .
C27 C 0.6755(2) 0.6647(3) 0.83192(15) 0.0260(8) Uani 1 1 d . . .
C28 C 0.6986(2) 0.5558(3) 0.87587(15) 0.0284(8) Uani 1 1 d . . .
C29 C 0.7750(2) 0.5350(4) 0.91697(17) 0.0367(9) Uani 1 1 d . . .
H29 H 0.7901 0.4618 0.9447 0.044 Uiso 1 1 calc R . .
C30 C 0.8297(2) 0.6200(4) 0.91794(17) 0.0388(9) Uani 1 1 d . . .
H30 H 0.8810 0.6031 0.9448 0.047 Uiso 1 1 calc R . .
C31 C 0.8064(2) 0.7305(4) 0.87816(17) 0.0342(9) Uani 1 1 d . . .
H31 H 0.8428 0.7899 0.8801 0.041 Uiso 1 1 calc R . .
C32 C 0.7309(2) 0.7555(3) 0.83558(16) 0.0299(8) Uani 1 1 d . . .
C33 C 0.6425(2) 0.4632(3) 0.88265(16) 0.0326(9) Uani 1 1 d . . .
H33 H 0.5913 0.4937 0.8522 0.039 Uiso 1 1 calc R . .
C34 C 0.6505(3) 0.4609(4) 0.95550(18) 0.0501(11) Uani 1 1 d . . .
H34A H 0.7009 0.4338 0.9867 0.075 Uiso 1 1 calc R . .
H34B H 0.6143 0.4015 0.9579 0.075 Uiso 1 1 calc R . .
H34C H 0.6414 0.5460 0.9679 0.075 Uiso 1 1 calc R . .
C35 C 0.6504(3) 0.3262(4) 0.8609(2) 0.0581(13) Uani 1 1 d . . .
H35A H 0.6449 0.3274 0.8148 0.087 Uiso 1 1 calc R . .
H35B H 0.6118 0.2722 0.8629 0.087 Uiso 1 1 calc R . .
H35C H 0.6995 0.2926 0.8913 0.087 Uiso 1 1 calc R . .
C36 C 0.7108(2) 0.8842(3) 0.79768(18) 0.0345(9) Uani 1 1 d . . .
H36 H 0.6571 0.8810 0.7642 0.041 Uiso 1 1 calc R . .
C37 C 0.7205(3) 0.9938(4) 0.8480(2) 0.0517(12) Uani 1 1 d . . .
H37A H 0.6901 0.9764 0.8713 0.078 Uiso 1 1 calc R . .
H37B H 0.7046 1.0739 0.8233 0.078 Uiso 1 1 calc R . .
H37C H 0.7729 0.9999 0.8809 0.078 Uiso 1 1 calc R . .
C38 C 0.7572(3) 0.9125(4) 0.7586(2) 0.0491(11) Uani 1 1 d . . .
H38A H 0.8097 0.9213 0.7906 0.074 Uiso 1 1 calc R . .
H38B H 0.7395 0.9914 0.7331 0.074 Uiso 1 1 calc R . .
H38C H 0.7513 0.8425 0.7276 0.074 Uiso 1 1 calc R . .
C39 C 0.5429(3) 1.0217(4) 0.8819(2) 0.0511(12) Uani 1 1 d . . .
H39 H 0.5709 1.0797 0.8657 0.061 Uiso 1 1 calc R . .
C40 C 0.5859(3) 1.0139(5) 0.9584(2) 0.0844(18) Uani 1 1 d . . .
H40A H 0.5602 0.9563 0.9756 0.127 Uiso 1 1 calc R . .
H40B H 0.5889 1.0985 0.9778 0.127 Uiso 1 1 calc R . .
H40C H 0.6362 0.9821 0.9709 0.127 Uiso 1 1 calc R . .
C41 C 0.4646(3) 1.0737(5) 0.8568(3) 0.0853(18) Uani 1 1 d . . .
H41A H 0.4406 1.0768 0.8076 0.128 Uiso 1 1 calc R . .
H41B H 0.4667 1.1593 0.8747 0.128 Uiso 1 1 calc R . .
H41C H 0.4358 1.0185 0.8720 0.128 Uiso 1 1 calc R . .
C42 C 0.5271(3) 1.0264(4) 0.6663(2) 0.0531(12) Uani 1 1 d . . .
H42 H 0.5788 1.0098 0.6724 0.064 Uiso 1 1 calc R . .
C43 C 0.5235(4) 1.1642(4) 0.6827(2) 0.090(2) Uani 1 1 d . . .
H43A H 0.4746 1.1826 0.6803 0.135 Uiso 1 1 calc R . .
H43B H 0.5314 1.2174 0.6503 0.135 Uiso 1 1 calc R . .
H43C H 0.5623 1.1820 0.7282 0.135 Uiso 1 1 calc R . .
C44 C 0.4746(3) 0.9924(4) 0.59419(18) 0.0518(12) Uani 1 1 d . . .
H44A H 0.4761 0.9007 0.5879 0.078 Uiso 1 1 calc R . .
H44B H 0.4900 1.0367 0.5637 0.078 Uiso 1 1 calc R . .
H44C H 0.4239 1.0179 0.5844 0.078 Uiso 1 1 calc R . .

loop_
_atom_site_aniso_label
_atom_site_aniso_U_11
_atom_site_aniso_U_22
_atom_site_aniso_U_33
_atom_site_aniso_U_23
_atom_site_aniso_U_13
_atom_site_aniso_U_12
N1 0.0241(17) 0.0232(14) 0.0258(13) -0.0020(12) 0.0089(12) -0.0012(13)
N2 0.0230(17) 0.0279(15) 0.0245(13) -0.0009(12) 0.0098(12) 0.0027(13)
O1 0.0404(17) 0.0331(14) 0.0373(13) 0.0113(11) 0.0165(12) 0.0033(12)
O2 0.0430(18) 0.0315(13) 0.0359(13) -0.0080(11) 0.0194(12) -0.0033(12)
Ti 0.0291(4) 0.0246(3) 0.0270(3) 0.0002(3) 0.0113(3) -0.0006(3)
C1 0.032(2) 0.0225(17) 0.0257(17) -0.0027(14) 0.0125(16) 0.0025(15)
C2 0.035(2) 0.040(2) 0.0287(17) -0.0037(17) 0.0157(17) -0.0017(18)
C3 0.055(3) 0.042(2) 0.046(2) -0.0009(19) 0.034(2) -0.002(2)
C4 0.056(3) 0.042(2) 0.0301(19) 0.0026(18) 0.024(2) 0.006(2)
C6 0.035(2) 0.0309(19) 0.0287(17) -0.0040(15) 0.0144(17) 0.0034(17)
C7 0.028(2) 0.0318(19) 0.0291(18) -0.0037(15) 0.0092(16) 0.0046(16)
C8 0.037(3) 0.055(3) 0.034(2) -0.0136(19) 0.0106(19) -0.003(2)
C9 0.043(3) 0.063(3) 0.046(2) -0.019(2) 0.013(2) -0.013(2)
C10 0.042(3) 0.054(3) 0.059(3) -0.015(2) 0.019(2) -0.023(2)
C11 0.043(3) 0.039(2) 0.040(2) -0.0063(18) 0.0171(19) -0.0101(19)
C12 0.031(2) 0.0276(18) 0.0312(18) -0.0051(15) 0.0129(17) -0.0038(16)
C5 0.045(3) 0.042(2) 0.0235(17) -0.0041(17) 0.0124(18) 0.0049(19)
C13 0.027(2) 0.0221(17) 0.0211(15) -0.0042(14) 0.0074(15) -0.0037(15)
C14 0.025(2) 0.0271(17) 0.0260(16) -0.0001(15) 0.0089(15) 0.0003(16)
C15 0.027(2) 0.0307(19) 0.0357(18) -0.0013(16) 0.0161(16) 0.0015(16)
C16 0.039(3) 0.036(2) 0.0385(19) -0.0027(17) 0.0226(18) -0.0041(18)
C17 0.054(3) 0.061(3) 0.062(3) 0.014(2) 0.041(3) 0.008(2)
C18 0.039(3) 0.078(3) 0.083(3) 0.018(3) 0.040(3) 0.011(3)
C19 0.034(3) 0.076(3) 0.062(3) 0.015(2) 0.021(2) 0.014(2)
C20 0.032(3) 0.047(2) 0.043(2) 0.0034(19) 0.0198(19) 0.0069(19)
C21 0.048(3) 0.043(2) 0.0343(19) 0.0019(18) 0.0227(19) -0.008(2)
C22 0.092(4) 0.066(3) 0.041(2) -0.007(2) 0.037(3) -0.014(3)
C23 0.058(3) 0.049(3) 0.052(2) 0.013(2) 0.026(2) 0.002(2)
C24 0.047(3) 0.051(3) 0.051(2) 0.010(2) 0.019(2) 0.010(2)
C25 0.029(2) 0.056(3) 0.036(2) 0.0065(19) 0.0116(17) 0.0099(19)
C26 0.052(3) 0.062(3) 0.051(2) 0.002(2) 0.012(2) 0.010(2)
C27 0.026(2) 0.0254(18) 0.0232(16) -0.0029(14) 0.0082(15) 0.0015(15)
C28 0.033(2) 0.0272(18) 0.0214(16) 0.0003(14) 0.0085(16) -0.0005(16)
C29 0.041(3) 0.036(2) 0.0303(18) 0.0009(16) 0.0138(18) 0.0027(19)
C30 0.025(2) 0.050(2) 0.0344(19) -0.0001(18) 0.0071(17) 0.0060(19)
C31 0.028(2) 0.039(2) 0.0335(18) -0.0018(17) 0.0116(17) -0.0048(17)
C32 0.033(2) 0.0283(19) 0.0291(17) -0.0020(15) 0.0147(17) -0.0028(17)
C33 0.036(2) 0.032(2) 0.0260(17) 0.0055(15) 0.0109(17) 0.0001(17)
C34 0.044(3) 0.069(3) 0.034(2) 0.003(2) 0.014(2) -0.014(2)
C35 0.080(4) 0.030(2) 0.053(2) 0.000(2) 0.021(2) -0.008(2)
C36 0.031(2) 0.0296(19) 0.041(2) 0.0007(16) 0.0145(18) -0.0052(17)
C37 0.056(3) 0.036(2) 0.063(3) -0.009(2) 0.027(2) -0.001(2)
C38 0.050(3) 0.050(3) 0.053(2) 0.006(2) 0.028(2) -0.009(2)
C39 0.070(4) 0.029(2) 0.062(3) -0.018(2) 0.036(3) -0.007(2)
C40 0.085(5) 0.096(4) 0.065(3) -0.045(3) 0.027(3) -0.006(3)
C41 0.087(5) 0.060(3) 0.101(4) -0.011(3) 0.035(4) 0.031(3)
C42 0.062(3) 0.042(2) 0.049(2) 0.016(2) 0.019(2) -0.005(2)
C43 0.164(6) 0.036(3) 0.049(3) 0.002(2) 0.029(3) -0.024(3)
C44 0.068(4) 0.048(3) 0.040(2) 0.002(2) 0.025(2) -0.002(2)

loop_
_atom_type_symbol
_atom_type_description
_atom_type_scat_dispersion_real
_atom_type_scat_dispersion_imag
_atom_type_scat_source
C C 0.0033 0.0016 'International Tables Vol C Tables 4.2.6.8 and 6.1.1.4'
H H 0.0000 0.0000 'International Tables Vol C Tables 4.2.6.8 and 6.1.1.4'
N N 0.0061 0.0033 'International Tables Vol C Tables 4.2.6.8 and 6.1.1.4'
O O 0.0106 0.0060 'International Tables Vol C Tables 4.2.6.8 and 6.1.1.4'
Ti Ti 0.2776 0.4457 'International Tables Vol C Tables 4.2.6.8 and 6.1.1.4'

loop_
_geom_angle_atom_site_label_1
_geom_angle_atom_site_label_2
_geom_angle_atom_site_label_3
_geom_angle
_geom_angle_site_symmetry_1
_geom_angle_site_symmetry_3
_geom_angle_publ_flag
C27 N1 C13 120.3(3) . . ?
C27 N1 Ti 134.1(2) . . ?
C13 N1 Ti 105.7(2) . . ?
C15 N2 C14 115.6(3) . . ?
C15 N2 Ti 129.1(2) . . ?
C14 N2 Ti 112.2(2) . . ?
C42 O1 Ti 162.2(3) . . ?
C39 O2 Ti 141.0(2) . . ?
O2 Ti O1 108.31(11) . . ?
O2 Ti N2 114.45(12) . . ?
O1 Ti N2 113.47(12) . . ?
O2 Ti N1 113.83(12) . . ?
O1 Ti N1 117.71(12) . . ?
N2 Ti N1 88.15(12) . . ?
C2 C1 C6 119.3(3) . . ?
C2 C1 C13 119.8(3) . . ?
C6 C1 C13 120.8(3) . . ?
C1 C2 C3 121.3(4) . . ?
C4 C3 C2 119.5(4) . . ?
C5 C4 C3 119.8(3) . . ?
C1 C6 C5 118.6(4) . . ?
C1 C6 C7 120.1(3) . . ?
C5 C6 C7 121.2(3) . . ?
C12 C7 C8 117.7(4) . . ?
C12 C7 C6 119.7(3) . . ?
C8 C7 C6 122.6(3) . . ?
C9 C8 C7 121.6(4) . . ?
C8 C9 C10 120.4(4) . . ?
C9 C10 C11 119.0(4) . . ?
C12 C11 C10 121.3(4) . . ?
C11 C12 C7 120.0(3) . . ?
C11 C12 C14 119.9(3) . . ?
C7 C12 C14 120.1(3) . . ?
C4 C5 C6 121.4(4) . . ?
N1 C13 C1 112.2(3) . . ?
N1 C13 C14 109.1(3) . . ?
C1 C13 C14 111.9(3) . . ?
N2 C14 C12 113.0(3) . . ?
N2 C14 C13 107.3(3) . . ?
C12 C14 C13 113.7(3) . . ?
C20 C15 C16 120.0(4) . . ?
C20 C15 N2 119.3(3) . . ?
C16 C15 N2 120.6(3) . . ?
C17 C16 C15 118.3(4) . . ?
C17 C16 C21 119.5(3) . . ?
C15 C16 C21 122.2(4) . . ?
C18 C17 C16 122.1(4) . . ?
C17 C18 C19 119.4(4) . . ?
C18 C19 C20 121.1(4) . . ?
C19 C20 C15 119.0(3) . . ?
C19 C20 C25 119.1(4) . . ?
C15 C20 C25 121.8(4) . . ?
C16 C21 C23 111.7(3) . . ?
C16 C21 C22 110.9(4) . . ?
C23 C21 C22 109.9(3) . . ?
C20 C25 C26 112.6(4) . . ?
C20 C25 C24 109.7(3) . . ?
C26 C25 C24 110.8(3) . . ?
C32 C27 C28 118.9(3) . . ?
C32 C27 N1 120.0(3) . . ?
C28 C27 N1 121.1(3) . . ?
C29 C28 C27 119.3(3) . . ?
C29 C28 C33 117.9(3) . . ?
C27 C28 C33 122.7(3) . . ?
C28 C29 C30 121.8(4) . . ?
C31 C30 C29 118.5(4) . . ?
C32 C31 C30 122.1(4) . . ?
C31 C32 C27 119.1(3) . . ?
C31 C32 C36 118.0(3) . . ?
C27 C32 C36 122.9(3) . . ?
C28 C33 C34 111.7(3) . . ?
C28 C33 C35 112.2(3) . . ?
C34 C33 C35 109.4(3) . . ?
C32 C36 C37 109.9(3) . . ?
C32 C36 C38 113.2(3) . . ?
C37 C36 C38 110.0(3) . . ?
O2 C39 C41 110.1(4) . . ?
O2 C39 C40 109.4(4) . . ?
C41 C39 C40 114.0(4) . . ?
O1 C42 C43 110.3(4) . . ?
O1 C42 C44 111.5(3) . . ?
C43 C42 C44 113.5(4) . . ?

loop_
_geom_bond_atom_site_label_1
_geom_bond_atom_site_label_2
_geom_bond_distance
_geom_bond_site_symmetry_2
_geom_bond_publ_flag
N1 C27 1.427(4) . ?
N1 C13 1.494(4) . ?
N1 Ti 1.913(3) . ?
N2 C15 1.421(4) . ?
N2 C14 1.496(4) . ?
N2 Ti 1.901(3) . ?
O1 C42 1.421(4) . ?
O1 Ti 1.787(2) . ?
O2 C39 1.428(4) . ?
O2 Ti 1.781(2) . ?
C1 C2 1.382(5) . ?
C1 C6 1.397(5) . ?
C1 C13 1.529(4) . ?
C2 C3 1.388(5) . ?
C3 C4 1.379(5) . ?
C4 C5 1.373(5) . ?
C6 C5 1.400(5) . ?
C6 C7 1.466(5) . ?
C7 C12 1.399(4) . ?
C7 C8 1.404(5) . ?
C8 C9 1.365(6) . ?
C9 C10 1.382(6) . ?
C10 C11 1.383(5) . ?
C11 C12 1.383(5) . ?
C12 C14 1.507(5) . ?
C13 C14 1.536(5) . ?
C15 C20 1.399(5) . ?
C15 C16 1.413(5) . ?
C16 C17 1.375(6) . ?
C16 C21 1.513(5) . ?
C17 C18 1.372(6) . ?
C18 C19 1.375(6) . ?
C19 C20 1.386(6) . ?
C20 C25 1.514(5) . ?
C21 C23 1.531(5) . ?
C21 C22 1.538(5) . ?
C24 C25 1.528(5) . ?
C25 C26 1.524(5) . ?
C27 C32 1.413(5) . ?
C27 C28 1.414(4) . ?
C28 C29 1.382(5) . ?
C28 C33 1.516(5) . ?
C29 C30 1.382(5) . ?
C30 C31 1.382(5) . ?
C31 C32 1.381(5) . ?
C32 C36 1.521(5) . ?
C33 C34 1.522(4) . ?
C33 C35 1.522(5) . ?
C36 C37 1.526(5) . ?
C36 C38 1.529(5) . ?
C39 C41 1.489(7) . ?
C39 C40 1.494(6) . ?
C42 C43 1.477(6) . ?
C42 C44 1.484(5) . ?
